data_4110307
loop_
_publ_author_name
'Luca Salvi'
'Sang-Jin Jeon'
'Ethan L. Fisher'
'Patrick J. Carroll'
'Patrick J. Walsh'

_publ_section_title
;
 Catalytic Asymmetric Generation of (Z)-Disubstituted Allylic Alcohols
;
_journal_name_full 'Journal of the American Chemical Society'
_journal_page_first 16119
_journal_page_last 16125
_journal_paper_doi 10.1021/ja0762285
_journal_volume 129
_journal_year 2007
_chemical_formula_sum 'C25 H26 O4'
_chemical_formula_weight 390.46
_space_group_IT_number 4
_symmetry_cell_setting monoclinic
_symmetry_Int_Tables_number 4
_symmetry_space_group_name_Hall 'P 2yb'
_symmetry_space_group_name_H-M 'P 1 21 1'
_atom_sites_solution_hydrogens geom
_atom_sites_solution_primary direct
_audit_creation_method SHELXL-97
_cell_angle_alpha 90.00
_cell_angle_beta 91.167(5)
_cell_angle_gamma 90.00
_cell_formula_units_Z 2
_cell_length_a 12.631(3)
_cell_length_b 6.1265(13)
_cell_length_c 13.649(3)
_cell_measurement_temperature 143(1)
_cell_volume 1056.0(4)
_computing_data_collection 'CrystalClear (Rigaku, 1999)'
_computing_data_reduction 'CrystalClear (Rigaku, 1999)'
_computing_structure_refinement 'SHELXL-97 (Sheldrick, 1997)'
_computing_structure_solution 'SIR97 (Altomare, 1999)'
_diffrn_ambient_temperature 143(1)
_diffrn_measured_fraction_theta_full 0.982
_diffrn_measured_fraction_theta_max 0.982
_diffrn_measurement_device 'CCD Area Detector'
_diffrn_measurement_device_type 'Rigaku Mercury'
_diffrn_measurement_method 'phi and omega rotations'
_diffrn_radiation_monochromator graphite
_diffrn_radiation_source 'rotating anode'
_diffrn_radiation_type MoK\a
_diffrn_radiation_wavelength 0.71073
_diffrn_reflns_av_R_equivalents 0.0253
_diffrn_reflns_av_sigmaI/netI 0.0483
_diffrn_reflns_limit_h_max 15
_diffrn_reflns_limit_h_min -14
_diffrn_reflns_limit_k_max 7
_diffrn_reflns_limit_k_min -5
_diffrn_reflns_limit_l_max 14
_diffrn_reflns_limit_l_min -16
_diffrn_reflns_number 4760
_diffrn_reflns_theta_full 25.00
_diffrn_reflns_theta_max 25.00
_diffrn_reflns_theta_min 2.99
_exptl_absorpt_coefficient_mu 0.082
_exptl_absorpt_correction_T_max 1.0000
_exptl_absorpt_correction_T_min 0.7678
_exptl_absorpt_correction_type multi-scan
_exptl_crystal_density_diffrn 1.228
_exptl_crystal_F_000 416
_exptl_crystal_size_max 0.38
_exptl_crystal_size_mid 0.14
_exptl_crystal_size_min 0.08
_refine_diff_density_max 0.164
_refine_diff_density_min -0.193
_refine_diff_density_rms 0.041
_refine_ls_abs_structure_details 'Flack H D (1983), Acta Cryst. A39, 876-881'
_refine_ls_abs_structure_Flack 1.6(14)
_refine_ls_extinction_method none
_refine_ls_goodness_of_fit_ref 1.099
_refine_ls_hydrogen_treatment constr
_refine_ls_matrix_type full
_refine_ls_number_parameters 266
_refine_ls_number_reflns 2967
_refine_ls_number_restraints 1
_refine_ls_restrained_S_all 1.099
_refine_ls_R_factor_all 0.0542
_refine_ls_R_factor_gt 0.0437
_refine_ls_shift/su_max 0.001
_refine_ls_shift/su_mean 0.000
_refine_ls_structure_factor_coef Fsqd
_refine_ls_weighting_details 'calc w=1/[\s^2^(Fo^2^)+(0.0407P)^2^+0.1112P] where P=(Fo^2^+2Fc^2^)/3'
_refine_ls_weighting_scheme calc
_refine_ls_wR_factor_gt 0.0888
_refine_ls_wR_factor_ref 0.0971
_reflns_number_gt 2538
_reflns_number_total 2967
_reflns_threshold_expression >2sigma(I)
_cod_data_source_file ja0762285si20070817_064548.cif
_cod_data_source_block shelxl
_cod_original_sg_symbol_H-M 'P 21 '
_cod_database_code 4110307

loop_
_symmetry_equiv_pos_as_xyz
'x, y, z'
'-x, y+1/2, -z'

loop_
_atom_site_label
_atom_site_type_symbol
_atom_site_fract_x
_atom_site_fract_y
_atom_site_fract_z
_atom_site_U_iso_or_equiv
_atom_site_adp_type
_atom_site_occupancy
_atom_site_symmetry_multiplicity
_atom_site_calc_flag
_atom_site_refinement_flags
C1 C 0.1932(2) 0.5140(5) 0.56527(19) 0.0309(7) Uani 1 1 d .
C2 C 0.2235(2) 0.7517(5) 0.57106(18) 0.0289(6) Uani 1 1 d .
C3 C 0.1200(2) 0.8712(5) 0.53987(18) 0.0329(7) Uani 1 1 d .
H3A H 0.0606 0.8190 0.5773 0.044 Uiso 1 1 calc R
H3B H 0.1269 1.0276 0.5493 0.044 Uiso 1 1 calc R
C4 C 0.10488(19) 0.8154(5) 0.42985(19) 0.0305(7) Uani 1 1 d .
H4A H 0.0380 0.7420 0.4170 0.041 Uiso 1 1 calc R
H4B H 0.1089 0.9448 0.3892 0.041 Uiso 1 1 calc R
C5 C 0.19884(19) 0.6632(4) 0.41402(18) 0.0248(6) Uani 1 1 d .
C6 C 0.29050(18) 0.7670(5) 0.47617(17) 0.0249(6) Uani 1 1 d .
C7 C 0.2735(2) 0.8255(5) 0.66706(19) 0.0408(8) Uani 1 1 d .
H7A H 0.2258 0.7972 0.7194 0.061 Uiso 1 1 calc R
H7B H 0.2882 0.9790 0.6640 0.061 Uiso 1 1 calc R
H7C H 0.3384 0.7470 0.6787 0.061 Uiso 1 1 calc R
C8 C 0.39050(19) 0.6233(5) 0.4797(2) 0.0355(7) Uani 1 1 d .
H8A H 0.4209 0.6181 0.4159 0.053 Uiso 1 1 calc R
H8B H 0.3720 0.4783 0.4998 0.053 Uiso 1 1 calc R
H8C H 0.4410 0.6838 0.5257 0.053 Uiso 1 1 calc R
C9 C 0.3211(2) 0.9980(5) 0.44860(19) 0.0318(7) Uani 1 1 d .
H9A H 0.3658 1.0589 0.4993 0.048 Uiso 1 1 calc R
H9B H 0.2583 1.0853 0.4410 0.048 Uiso 1 1 calc R
H9C H 0.3584 0.9959 0.3881 0.048 Uiso 1 1 calc R
C10 C 0.22437(19) 0.5988(5) 0.31080(19) 0.0276(6) Uani 1 1 d .
C11 C 0.2660(2) 0.7544(5) 0.15504(17) 0.0311(7) Uani 1 1 d .
H11 H 0.2237 0.6383 0.1241 0.041 Uiso 1 1 calc R
C12 C 0.3830(2) 0.7013(5) 0.14900(18) 0.0295(7) Uani 1 1 d .
C13 C 0.4585(2) 0.8482(6) 0.18547(19) 0.0408(8) Uani 1 1 d .
H13 H 0.4371 0.9785 0.2139 0.054 Uiso 1 1 calc R
C14 C 0.5659(2) 0.7993(6) 0.1793(2) 0.0494(9) Uani 1 1 d .
H14 H 0.6161 0.8962 0.2046 0.066 Uiso 1 1 calc R
C15 C 0.5980(2) 0.6076(7) 0.1359(2) 0.0453(8) Uani 1 1 d .
H15 H 0.6698 0.5761 0.1313 0.060 Uiso 1 1 calc R
C16 C 0.5235(2) 0.4629(6) 0.0993(2) 0.0421(8) Uani 1 1 d .
H16 H 0.5450 0.3342 0.0696 0.056 Uiso 1 1 calc R
C17 C 0.4168(2) 0.5092(5) 0.10668(19) 0.0347(7) Uani 1 1 d .
H17 H 0.3670 0.4096 0.0828 0.046 Uiso 1 1 calc R
C18 C 0.2378(2) 0.9703(5) 0.11066(19) 0.0355(7) Uani 1 1 d .
H18 H 0.2606 1.0926 0.1455 0.047 Uiso 1 1 calc R
C19 C 0.1841(2) 1.0093(6) 0.0274(2) 0.0374(7) Uani 1 1 d .
H19 H 0.1721 1.1559 0.0132 0.050 Uiso 1 1 calc R
C20 C 0.1412(2) 0.8544(5) -0.04505(19) 0.0355(7) Uani 1 1 d .
C21 C 0.0472(2) 0.9079(6) -0.0960(2) 0.0462(9) Uani 1 1 d .
H21 H 0.0148 1.0414 -0.0842 0.061 Uiso 1 1 calc R
C22 C 0.0020(2) 0.7668(7) -0.1632(2) 0.0505(9) Uani 1 1 d .
H22 H -0.0608 0.8050 -0.1955 0.067 Uiso 1 1 calc R
C23 C 0.0492(2) 0.5689(6) -0.1829(2) 0.0476(10) Uani 1 1 d .
H23 H 0.0178 0.4728 -0.2275 0.063 Uiso 1 1 calc R
C24 C 0.1434(2) 0.5149(6) -0.13593(19) 0.0407(8) Uani 1 1 d .
H24 H 0.1765 0.3832 -0.1498 0.054 Uiso 1 1 calc R
C25 C 0.1887(2) 0.6571(5) -0.06801(18) 0.0345(8) Uani 1 1 d .
H25 H 0.2524 0.6193 -0.0371 0.046 Uiso 1 1 calc R
O1 O 0.17530(13) 0.4639(3) 0.46868(12) 0.0287(5) Uani 1 1 d .
O2 O 0.18163(16) 0.3805(4) 0.62859(14) 0.0450(6) Uani 1 1 d .
O3 O 0.23622(13) 0.7811(3) 0.25758(12) 0.0310(5) Uani 1 1 d .
O4 O 0.23316(15) 0.4161(3) 0.28016(13) 0.0374(5) Uani 1 1 d .

loop_
_atom_site_aniso_label
_atom_site_aniso_U_11
_atom_site_aniso_U_22
_atom_site_aniso_U_33
_atom_site_aniso_U_23
_atom_site_aniso_U_13
_atom_site_aniso_U_12
C1 0.0390(16) 0.0243(18) 0.0295(15) -0.0022(14) 0.0055(11) -0.0014(14)
C2 0.0372(15) 0.0222(17) 0.0273(14) 0.0006(13) 0.0018(11) -0.0003(13)
C3 0.0357(15) 0.0233(18) 0.0400(16) -0.0033(14) 0.0098(11) 0.0018(14)
C4 0.0253(13) 0.0264(18) 0.0397(15) 0.0016(14) -0.0002(11) 0.0016(13)
C5 0.0279(13) 0.0194(17) 0.0270(13) 0.0014(12) 0.0014(10) -0.0024(12)
C6 0.0255(13) 0.0223(15) 0.0269(13) -0.0007(13) 0.0013(10) 0.0004(13)
C7 0.0582(19) 0.032(2) 0.0322(16) -0.0030(14) -0.0005(13) -0.0046(16)
C8 0.0297(15) 0.0300(18) 0.0467(18) -0.0003(15) -0.0025(12) 0.0041(14)
C9 0.0311(14) 0.0262(17) 0.0382(16) -0.0008(14) 0.0006(11) -0.0050(14)
C10 0.0256(14) 0.0246(18) 0.0325(15) -0.0016(14) -0.0022(10) -0.0017(13)
C11 0.0436(16) 0.0278(18) 0.0221(14) -0.0020(13) 0.0029(11) 0.0017(14)
C12 0.0394(15) 0.0273(18) 0.0218(13) 0.0015(12) 0.0041(11) 0.0007(13)
C13 0.0463(18) 0.040(2) 0.0362(16) -0.0060(15) 0.0077(12) -0.0073(16)
C14 0.0402(17) 0.060(3) 0.0484(19) -0.0092(19) 0.0051(13) -0.0119(17)
C15 0.0390(17) 0.058(2) 0.0388(18) 0.0008(17) 0.0033(13) 0.0055(18)
C16 0.0518(19) 0.039(2) 0.0361(16) 0.0031(15) 0.0067(13) 0.0103(17)
C17 0.0437(17) 0.0289(19) 0.0314(15) -0.0030(14) 0.0008(12) 0.0003(15)
C18 0.0457(16) 0.0290(19) 0.0322(16) 0.0008(14) 0.0085(12) -0.0023(14)
C19 0.0443(16) 0.0312(18) 0.0370(16) 0.0067(15) 0.0103(12) 0.0020(15)
C20 0.0337(15) 0.042(2) 0.0311(15) 0.0101(15) 0.0065(11) 0.0027(15)
C21 0.0377(17) 0.055(3) 0.0462(18) 0.0109(18) 0.0025(13) 0.0059(17)
C22 0.0322(16) 0.071(3) 0.0485(19) 0.014(2) -0.0036(13) -0.0014(19)
C23 0.0425(18) 0.064(3) 0.0356(17) 0.0064(17) -0.0021(13) -0.0094(18)
C24 0.0466(18) 0.043(2) 0.0325(16) 0.0001(16) 0.0042(13) 0.0022(16)
C25 0.0327(15) 0.048(2) 0.0235(14) 0.0046(15) 0.0020(11) -0.0018(15)
O1 0.0391(10) 0.0173(12) 0.0298(10) -0.0016(8) 0.0035(7) -0.0043(9)
O2 0.0757(15) 0.0260(13) 0.0336(11) 0.0046(10) 0.0112(10) -0.0033(11)
O3 0.0426(11) 0.0223(12) 0.0283(10) -0.0007(9) 0.0071(8) -0.0005(10)
O4 0.0544(13) 0.0261(13) 0.0319(11) -0.0042(10) 0.0024(9) -0.0044(10)

loop_
_atom_type_symbol
_atom_type_description
_atom_type_scat_dispersion_real
_atom_type_scat_dispersion_imag
_atom_type_scat_source
C C 0.0033 0.0016 'International Tables Vol C Tables 4.2.6.8 and 6.1.1.4'
H H 0.0000 0.0000 'International Tables Vol C Tables 4.2.6.8 and 6.1.1.4'
O O 0.0106 0.0060 'International Tables Vol C Tables 4.2.6.8 and 6.1.1.4'

loop_
_geom_angle_atom_site_label_1
_geom_angle_atom_site_label_2
_geom_angle_atom_site_label_3
_geom_angle
O2 C1 O1 121.4(3)
O2 C1 C2 130.9(3)
O1 C1 C2 107.7(2)
C1 C2 C7 115.8(2)
C1 C2 C3 103.3(2)
C7 C2 C3 115.6(2)
C1 C2 C6 99.0(2)
C7 C2 C6 118.4(2)
C3 C2 C6 102.22(19)
C4 C3 C2 104.4(2)
C5 C4 C3 101.0(2)
O1 C5 C10 107.9(2)
O1 C5 C4 105.68(19)
C10 C5 C4 118.3(2)
O1 C5 C6 102.68(19)
C10 C5 C6 116.50(19)
C4 C5 C6 104.2(2)
C9 C6 C8 109.2(2)
C9 C6 C5 115.9(2)
C8 C6 C5 112.6(2)
C9 C6 C2 114.0(2)
C8 C6 C2 113.4(2)
C5 C6 C2 91.03(18)
O4 C10 O3 125.1(2)
O4 C10 C5 126.4(3)
O3 C10 C5 108.5(2)
O3 C11 C18 102.9(2)
O3 C11 C12 110.2(2)
C18 C11 C12 113.1(2)
C17 C12 C13 118.9(3)
C17 C12 C11 121.0(3)
C13 C12 C11 120.1(3)
C14 C13 C12 119.9(3)
C15 C14 C13 120.2(3)
C16 C15 C14 119.9(3)
C15 C16 C17 120.0(3)
C16 C17 C12 121.0(3)
C19 C18 C11 128.1(3)
C18 C19 C20 129.3(3)
C25 C20 C21 117.2(3)
C25 C20 C19 124.1(3)
C21 C20 C19 118.7(3)
C22 C21 C20 121.3(3)
C21 C22 C23 120.5(3)
C22 C23 C24 119.4(3)
C23 C24 C25 120.0(3)
C24 C25 C20 121.5(3)
C1 O1 C5 105.8(2)
C10 O3 C11 117.2(2)

loop_
_geom_bond_atom_site_label_1
_geom_bond_atom_site_label_2
_geom_bond_distance
C1 O2 1.201(3)
C1 O1 1.368(3)
C1 C2 1.508(4)
C2 C7 1.512(4)
C2 C3 1.551(4)
C2 C6 1.564(3)
C3 C4 1.548(4)
C4 C5 1.528(3)
C5 O1 1.465(3)
C5 C10 1.504(3)
C5 C6 1.557(3)
C6 C9 1.516(4)
C6 C8 1.540(4)
C10 O4 1.201(3)
C10 O3 1.343(3)
C11 O3 1.466(3)
C11 C18 1.495(4)
C11 C12 1.517(4)
C12 C17 1.382(4)
C12 C13 1.395(4)
C13 C14 1.394(4)
C14 C15 1.381(5)
C15 C16 1.379(4)
C16 C17 1.383(4)
C18 C19 1.333(4)
C19 C20 1.467(4)
C20 C25 1.389(4)
C20 C21 1.402(4)
C21 C22 1.376(5)
C22 C23 1.380(5)
C23 C24 1.381(4)
C24 C25 1.387(4)
